data_1520334
loop_
_publ_author_name
'Platt, Andrew'
'Horton, Peter N.'
'Hursthouse, Michael B.'

_publ_section_title
;
 C36H81N3O12P3Pr
;
_journal_name_full 'Crystal Structure Report Archive'
_journal_page_first 1240
_journal_year 2009
_chemical_formula_sum 'C36 H81 N3 O12 P3 Pr'
_chemical_formula_weight 981.86
_space_group_IT_number 19
_symmetry_cell_setting orthorhombic
_symmetry_space_group_name_Hall 'P 2ac 2ab'
_symmetry_space_group_name_H-M 'P 21 21 21'
_atom_sites_solution_hydrogens geom
_atom_sites_solution_primary direct
_atom_sites_solution_secondary difmap
_cell_angle_alpha 90.00
_cell_angle_beta 90.00
_cell_angle_gamma 90.00
_cell_formula_units_Z 4
_cell_length_a 14.3481(9)
_cell_length_b 14.4845(9)
_cell_length_c 23.9651(15)
_cell_measurement_reflns_used 5366
_cell_measurement_temperature 120(2)
_cell_measurement_theta_max 27.485
_cell_measurement_theta_min 2.910
_cell_volume 4980.5(5)
_computing_cell_refinement 'DENZO (Otwinowski & Minor, 1997) & COLLECT (Hooft, R.W.W., 1998)'
_computing_data_collection 'COLLECT (Hooft, R.W.W., 1998)'
_computing_data_reduction 'DENZO (Otwinowski & Minor, 1997) & COLLECT (Hooft, R.W.W., 1998)'
_computing_molecular_graphics 'ORTEP3 for Windows (Farrugia, 1997)'
_computing_publication_material 'WinGX (Farrugia, 1999)'
_computing_structure_refinement 'SHELXL-97 (Sheldrick, 2008)'
_computing_structure_solution 'SHELXS-97 (Sheldrick, 2008)'
_diffrn_ambient_temperature 120(2)
_diffrn_detector_area_resol_mean 9.091
_diffrn_measured_fraction_theta_full 0.995
_diffrn_measured_fraction_theta_max 0.995
_diffrn_measurement_device_type 'Bruker-Nonius Roper CCD camera on \k-goniostat'
_diffrn_measurement_method '\f & \w scans'
_diffrn_radiation_monochromator graphite
_diffrn_radiation_source 'Bruker-Nonius FR591 rotating anode'
_diffrn_radiation_type MoK\a
_diffrn_radiation_wavelength 0.71073
_diffrn_reflns_av_R_equivalents 0.0406
_diffrn_reflns_av_sigmaI/netI 0.0562
_diffrn_reflns_limit_h_max 18
_diffrn_reflns_limit_h_min -16
_diffrn_reflns_limit_k_max 18
_diffrn_reflns_limit_k_min -10
_diffrn_reflns_limit_l_max 17
_diffrn_reflns_limit_l_min -31
_diffrn_reflns_number 24066
_diffrn_reflns_theta_full 27.48
_diffrn_reflns_theta_max 27.48
_diffrn_reflns_theta_min 2.94
_exptl_absorpt_coefficient_mu 1.128
_exptl_absorpt_correction_T_max 0.7430
_exptl_absorpt_correction_T_min 0.5231
_exptl_absorpt_correction_type multi-scan
_exptl_absorpt_process_details 'SADABS 2007/2 (Sheldrick, G.M., 2007)'
_exptl_crystal_colour Colourless
_exptl_crystal_density_diffrn 1.309
_exptl_crystal_density_method 'not measured'
_exptl_crystal_description 'Cut Block'
_exptl_crystal_F_000 2072
_exptl_crystal_size_max 0.66
_exptl_crystal_size_mid 0.47
_exptl_crystal_size_min 0.28
_refine_diff_density_max 1.570
_refine_diff_density_min -3.606
_refine_diff_density_rms 0.179
_refine_ls_abs_structure_details 'Flack H D (1983), Acta Cryst. A39, 876-881'
_refine_ls_abs_structure_Flack 0.14(2)
_refine_ls_extinction_method none
_refine_ls_goodness_of_fit_ref 1.280
_refine_ls_hydrogen_treatment constr
_refine_ls_matrix_type full
_refine_ls_number_parameters 636
_refine_ls_number_reflns 11189
_refine_ls_number_restraints 492
_refine_ls_restrained_S_all 1.275
_refine_ls_R_factor_all 0.0789
_refine_ls_R_factor_gt 0.0781
_refine_ls_shift/su_max 0.003
_refine_ls_shift/su_mean 0.000
_refine_ls_structure_factor_coef Fsqd
_refine_ls_weighting_details 'calc w=1/[\s^2^(Fo^2^)+(0.0000P)^2^+59.9936P] where P=(Fo^2^+2Fc^2^)/3'
_refine_ls_weighting_scheme calc
_refine_ls_wR_factor_gt 0.1908
_refine_ls_wR_factor_ref 0.1911
_reflns_number_gt 11059
_reflns_number_total 11189
_reflns_threshold_expression >2sigma(I)
_cod_data_source_file eCrystal-1240.cif
_cod_data_source_block 2009src1088
_cod_depositor_comments
;
Citation :
Platt, Andrew and Horton, Peter N. and Hursthouse, Michael B. (2009) 
University of Southampton, Crystal Structure Report Archive. 
(doi:10.5258/ecrystals/1240)

More at:
http://ecrystals.chem.soton.ac.uk/1240/
;
_cod_original_sg_symbol_H-M P2(1)2(1)2(1)
_cod_database_code 1520334

loop_
_symmetry_equiv_pos_as_xyz
'x, y, z'
'-x+1/2, -y, z+1/2'
'-x, y+1/2, -z+1/2'
'x+1/2, -y+1/2, -z'

loop_
_atom_site_label
_atom_site_type_symbol
_atom_site_fract_x
_atom_site_fract_y
_atom_site_fract_z
_atom_site_U_iso_or_equiv
_atom_site_adp_type
_atom_site_occupancy
_atom_site_symmetry_multiplicity
_atom_site_calc_flag
_atom_site_refinement_flags
_atom_site_disorder_assembly
_atom_site_disorder_group
Pr1 Pr 0.81832(3) 0.44272(3) 0.084246(19) 0.01876(11) Uani 1 1 d . . .
C1 C 0.5819(6) 0.2413(5) 0.0790(4) 0.0201(17) Uani 1 1 d D A .
H1A H 0.5206 0.2144 0.0693 0.024 Uiso 1 1 calc R . .
H1B H 0.6231 0.2341 0.0461 0.024 Uiso 1 1 calc R . .
C2 C 0.6239(7) 0.1863(7) 0.1285(4) 0.031(2) Uani 1 1 d D . .
H2 H 0.6620 0.2287 0.1522 0.038 Uiso 1 1 calc R . .
C3 C 0.6856(9) 0.1109(7) 0.1057(5) 0.046(3) Uani 1 1 d D . .
H3A H 0.7069 0.0714 0.1364 0.069 Uiso 1 1 calc R . .
H3B H 0.7397 0.1386 0.0871 0.069 Uiso 1 1 calc R . .
H3C H 0.6505 0.0738 0.0788 0.069 Uiso 1 1 calc R . .
C4 C 0.5474(10) 0.1429(9) 0.1638(6) 0.055(4) Uani 1 1 d D . .
H4A H 0.5042 0.1092 0.1396 0.083 Uiso 1 1 calc R . .
H4B H 0.5136 0.1915 0.1838 0.083 Uiso 1 1 calc R . .
H4C H 0.5753 0.1002 0.1908 0.083 Uiso 1 1 calc R . .
C5 C 0.4868(6) 0.3787(7) 0.1507(4) 0.026(2) Uani 1 1 d D A .
H5A H 0.4298 0.3428 0.1423 0.031 Uiso 1 1 calc R . .
H5B H 0.5154 0.3512 0.1844 0.031 Uiso 1 1 calc R . .
C6 C 0.4573(7) 0.4770(7) 0.1650(4) 0.031(2) Uani 1 1 d D . .
H6 H 0.4431 0.5098 0.1292 0.037 Uiso 1 1 calc R . .
C7 C 0.3712(8) 0.4794(10) 0.2005(6) 0.051(4) Uani 1 1 d D . .
H7A H 0.3231 0.4402 0.1838 0.077 Uiso 1 1 calc R . .
H7B H 0.3482 0.5430 0.2031 0.077 Uiso 1 1 calc R . .
H7C H 0.3861 0.4566 0.2380 0.077 Uiso 1 1 calc R . .
C8 C 0.5358(8) 0.5302(8) 0.1946(5) 0.040(3) Uani 1 1 d D . .
H8A H 0.5476 0.5024 0.2312 0.060 Uiso 1 1 calc R . .
H8B H 0.5172 0.5948 0.1994 0.060 Uiso 1 1 calc R . .
H8C H 0.5927 0.5273 0.1720 0.060 Uiso 1 1 calc R . .
C9 C 0.5105(7) 0.4193(7) 0.0344(4) 0.033(2) Uani 1 1 d D A .
H9A H 0.4449 0.3982 0.0336 0.039 Uiso 1 1 calc R . .
H9B H 0.5096 0.4864 0.0421 0.039 Uiso 1 1 calc R . .
C10 C 0.5506(7) 0.4057(7) -0.0237(4) 0.029(2) Uani 1 1 d D . .
H10 H 0.6199 0.4007 -0.0199 0.035 Uiso 1 1 calc R . .
C11 C 0.5165(8) 0.3182(8) -0.0525(4) 0.036(3) Uani 1 1 d D . .
H11A H 0.5363 0.2641 -0.0310 0.053 Uiso 1 1 calc R . .
H11B H 0.5429 0.3149 -0.0902 0.053 Uiso 1 1 calc R . .
H11C H 0.4483 0.3193 -0.0549 0.053 Uiso 1 1 calc R . .
C12 C 0.5303(10) 0.4908(8) -0.0589(5) 0.044(3) Uani 1 1 d D . .
H12A H 0.4629 0.5008 -0.0607 0.067 Uiso 1 1 calc R . .
H12B H 0.5549 0.4817 -0.0967 0.067 Uiso 1 1 calc R . .
H12C H 0.5602 0.5448 -0.0420 0.067 Uiso 1 1 calc R . .
O1 O 0.6592(4) 0.4077(4) 0.1056(3) 0.0217(14) Uani 1 1 d D A .
P1 P 0.56705(15) 0.36321(17) 0.09321(9) 0.0211(5) Uani 1 1 d D . .
C13 C 0.9802(7) 0.6117(7) -0.0428(3) 0.028(2) Uani 1 1 d D A .
H13A H 0.9998 0.5477 -0.0512 0.033 Uiso 1 1 calc R . .
H13B H 0.9140 0.6172 -0.0540 0.033 Uiso 1 1 calc R . .
C14 C 1.0373(7) 0.6767(7) -0.0803(4) 0.036(2) Uani 1 1 d D . .
H14 H 1.1012 0.6823 -0.0639 0.043 Uiso 1 1 calc R . .
C15 C 1.0467(11) 0.6360(9) -0.1379(5) 0.052(3) Uani 1 1 d D . .
H15A H 1.0770 0.5755 -0.1354 0.079 Uiso 1 1 calc R . .
H15B H 1.0846 0.6771 -0.1612 0.079 Uiso 1 1 calc R . .
H15C H 0.9848 0.6289 -0.1546 0.079 Uiso 1 1 calc R . .
C16 C 0.9970(9) 0.7741(7) -0.0864(6) 0.047(3) Uani 1 1 d D . .
H16A H 1.0353 0.8096 -0.1125 0.070 Uiso 1 1 calc R . .
H16B H 0.9969 0.8048 -0.0499 0.070 Uiso 1 1 calc R . .
H16C H 0.9331 0.7702 -0.1005 0.070 Uiso 1 1 calc R . .
C17 C 0.9279(7) 0.7344(7) 0.0500(4) 0.033(2) Uani 1 1 d D A .
H17A H 0.9709 0.7857 0.0409 0.040 Uiso 1 1 calc R . .
H17B H 0.8728 0.7408 0.0254 0.040 Uiso 1 1 calc R . .
C18 C 0.8958(8) 0.7471(9) 0.1097(5) 0.043(3) Uani 1 1 d D . .
H18 H 0.8724 0.6865 0.1240 0.052 Uiso 1 1 calc R . .
C19 C 0.8183(9) 0.8155(10) 0.1122(6) 0.061(4) Uani 1 1 d D . .
H19A H 0.8366 0.8718 0.0923 0.091 Uiso 1 1 calc R . .
H19B H 0.8049 0.8306 0.1513 0.091 Uiso 1 1 calc R . .
H19C H 0.7625 0.7892 0.0948 0.091 Uiso 1 1 calc R . .
C20 C 0.9772(9) 0.7798(10) 0.1474(5) 0.050(3) Uani 1 1 d D . .
H20A H 0.9994 0.8402 0.1346 0.075 Uiso 1 1 calc R . .
H20B H 1.0283 0.7350 0.1455 0.075 Uiso 1 1 calc R . .
H20C H 0.9554 0.7849 0.1861 0.075 Uiso 1 1 calc R . .
C21 C 1.1080(5) 0.6330(7) 0.0515(4) 0.030(2) Uani 1 1 d D A .
H21A H 1.1323 0.6935 0.0389 0.036 Uiso 1 1 calc R . .
H21B H 1.1118 0.6322 0.0927 0.036 Uiso 1 1 calc R . .
C22 C 1.1734(6) 0.5580(8) 0.0292(4) 0.035(2) Uani 1 1 d D . .
H22 H 1.1702 0.5595 -0.0125 0.042 Uiso 1 1 calc R . .
C23 C 1.1459(8) 0.4613(8) 0.0481(6) 0.044(3) Uani 1 1 d D . .
H23A H 1.1256 0.4634 0.0872 0.066 Uiso 1 1 calc R . .
H23B H 1.1996 0.4199 0.0446 0.066 Uiso 1 1 calc R . .
H23C H 1.0948 0.4385 0.0248 0.066 Uiso 1 1 calc R . .
C24 C 1.2734(6) 0.5811(10) 0.0462(6) 0.049(4) Uani 1 1 d D . .
H24A H 1.2890 0.6436 0.0337 0.074 Uiso 1 1 calc R . .
H24B H 1.3163 0.5368 0.0290 0.074 Uiso 1 1 calc R . .
H24C H 1.2792 0.5777 0.0869 0.074 Uiso 1 1 calc R . .
O2 O 0.9362(4) 0.5476(5) 0.0612(3) 0.0291(15) Uani 1 1 d D A .
P2 P 0.98589(16) 0.62685(17) 0.03225(10) 0.0215(5) Uani 1 1 d D . .
C25 C 0.9395(8) 0.4670(10) 0.2657(6) 0.027(3) Uani 0.570(9) 1 d PDU A 1
H25A H 0.9341 0.4520 0.3058 0.032 Uiso 0.570(9) 1 calc PR A 1
H25B H 0.9643 0.4118 0.2464 0.032 Uiso 0.570(9) 1 calc PR A 1
C26 C 1.0095(13) 0.5476(14) 0.2585(8) 0.044(3) Uani 0.570(9) 1 d PDU A 1
H26 H 0.9783 0.6077 0.2670 0.053 Uiso 0.570(9) 1 calc PR A 1
C27 C 1.0467(16) 0.549(2) 0.2004(8) 0.064(6) Uani 0.570(9) 1 d PDU A 1
H27A H 1.1068 0.5807 0.1997 0.096 Uiso 0.570(9) 1 calc PR A 1
H27B H 1.0026 0.5807 0.1759 0.096 Uiso 0.570(9) 1 calc PR A 1
H27C H 1.0551 0.4850 0.1873 0.096 Uiso 0.570(9) 1 calc PR A 1
C28 C 1.0949(15) 0.535(2) 0.2958(10) 0.054(7) Uani 0.570(9) 1 d PDU A 1
H28A H 1.1203 0.4729 0.2907 0.081 Uiso 0.570(9) 1 calc PR A 1
H28B H 1.0769 0.5436 0.3349 0.081 Uiso 0.570(9) 1 calc PR A 1
H28C H 1.1423 0.5809 0.2858 0.081 Uiso 0.570(9) 1 calc PR A 1
C29 C 0.7798(17) 0.6006(13) 0.2660(10) 0.057(4) Uani 0.570(9) 1 d PDU A 1
H29A H 0.7839 0.6450 0.2347 0.068 Uiso 0.570(9) 1 calc PR A 1
H29B H 0.7124 0.5898 0.2723 0.068 Uiso 0.570(9) 1 calc PR A 1
C30 C 0.812(2) 0.6526(14) 0.3159(9) 0.067(5) Uani 0.570(9) 1 d PDU A 1
H30 H 0.8812 0.6460 0.3193 0.080 Uiso 0.570(9) 1 calc PR A 1
C31 C 0.788(2) 0.7514(12) 0.3140(10) 0.051(5) Uani 0.570(9) 1 d PDU A 1
H31A H 0.8440 0.7874 0.3050 0.076 Uiso 0.570(9) 1 calc PR A 1
H31B H 0.7640 0.7708 0.3504 0.076 Uiso 0.570(9) 1 calc PR A 1
H31C H 0.7406 0.7618 0.2853 0.076 Uiso 0.570(9) 1 calc PR A 1
C32 C 0.765(3) 0.607(2) 0.3678(11) 0.060(8) Uani 0.570(9) 1 d PDU A 1
H32A H 0.6992 0.5951 0.3597 0.090 Uiso 0.570(9) 1 calc PR A 1
H32B H 0.7698 0.6490 0.3998 0.090 Uiso 0.570(9) 1 calc PR A 1
H32C H 0.7966 0.5489 0.3765 0.090 Uiso 0.570(9) 1 calc PR A 1
C33 C 0.7475(13) 0.3995(12) 0.2591(8) 0.049(4) Uani 0.570(9) 1 d PDU A 1
H33A H 0.6906 0.4295 0.2738 0.059 Uiso 0.570(9) 1 calc PR A 1
H33B H 0.7288 0.3684 0.2241 0.059 Uiso 0.570(9) 1 calc PR A 1
C34 C 0.7706(15) 0.3215(12) 0.3004(8) 0.048(4) Uani 0.570(9) 1 d PDU A 1
H34 H 0.8383 0.3060 0.2977 0.057 Uiso 0.570(9) 1 calc PR A 1
C35 C 0.7133(16) 0.2370(13) 0.2869(11) 0.058(6) Uani 0.570(9) 1 d PDU A 1
H35A H 0.6483 0.2550 0.2808 0.087 Uiso 0.570(9) 1 calc PR A 1
H35B H 0.7166 0.1932 0.3180 0.087 Uiso 0.570(9) 1 calc PR A 1
H35C H 0.7378 0.2077 0.2530 0.087 Uiso 0.570(9) 1 calc PR A 1
C36 C 0.750(2) 0.3603(19) 0.3582(8) 0.059(7) Uani 0.570(9) 1 d PDU A 1
H36A H 0.8083 0.3785 0.3763 0.089 Uiso 0.570(9) 1 calc PR A 1
H36B H 0.7188 0.3130 0.3808 0.089 Uiso 0.570(9) 1 calc PR A 1
H36C H 0.7091 0.4143 0.3547 0.089 Uiso 0.570(9) 1 calc PR A 1
O3 O 0.8211(11) 0.5023(13) 0.1761(4) 0.024(2) Uani 0.570(9) 1 d PDU A 1
P3 P 0.8242(5) 0.4926(5) 0.2384(2) 0.0263(12) Uani 0.570(9) 1 d PDU A 1
C125 C 0.9708(11) 0.5782(15) 0.2542(11) 0.044(3) Uani 0.430(9) 1 d PDU A 2
H12D H 0.9803 0.6303 0.2281 0.053 Uiso 0.430(9) 1 calc PR A 2
H12E H 0.9717 0.6031 0.2927 0.053 Uiso 0.430(9) 1 calc PR A 2
C126 C 1.0509(14) 0.507(2) 0.2472(10) 0.055(5) Uani 0.430(9) 1 d PDU A 2
H126 H 1.0241 0.4438 0.2495 0.066 Uiso 0.430(9) 1 calc PR A 2
C127 C 1.093(2) 0.520(3) 0.1908(11) 0.061(8) Uani 0.430(9) 1 d PDU A 2
H12F H 1.1422 0.5669 0.1927 0.092 Uiso 0.430(9) 1 calc PR A 2
H12G H 1.0447 0.5405 0.1645 0.092 Uiso 0.430(9) 1 calc PR A 2
H12H H 1.1194 0.4616 0.1779 0.092 Uiso 0.430(9) 1 calc PR A 2
C128 C 1.1258(19) 0.517(3) 0.2915(11) 0.037(7) Uani 0.430(9) 1 d PDU A 2
H12I H 1.1795 0.4788 0.2815 0.056 Uiso 0.430(9) 1 calc PR A 2
H12J H 1.1009 0.4973 0.3276 0.056 Uiso 0.430(9) 1 calc PR A 2
H12K H 1.1453 0.5819 0.2939 0.056 Uiso 0.430(9) 1 calc PR A 2
C129 C 0.776(2) 0.6202(17) 0.2541(11) 0.059(5) Uani 0.430(9) 1 d PDU A 2
H12L H 0.7837 0.6649 0.2232 0.070 Uiso 0.430(9) 1 calc PR A 2
H12M H 0.7115 0.5958 0.2513 0.070 Uiso 0.430(9) 1 calc PR A 2
C130 C 0.781(2) 0.6740(19) 0.3077(12) 0.056(5) Uani 0.430(9) 1 d PDU A 2
H130 H 0.8483 0.6886 0.3151 0.067 Uiso 0.430(9) 1 calc PR A 2
C131 C 0.729(3) 0.7613(18) 0.3070(16) 0.062(8) Uani 0.430(9) 1 d PDU A 2
H13C H 0.7461 0.7973 0.2741 0.092 Uiso 0.430(9) 1 calc PR A 2
H13D H 0.7429 0.7967 0.3408 0.092 Uiso 0.430(9) 1 calc PR A 2
H13E H 0.6617 0.7479 0.3059 0.092 Uiso 0.430(9) 1 calc PR A 2
C132 C 0.745(4) 0.612(3) 0.3563(15) 0.057(9) Uani 0.430(9) 1 d PDU A 2
H13F H 0.7771 0.6282 0.3909 0.086 Uiso 0.430(9) 1 calc PR A 2
H13G H 0.7561 0.5470 0.3474 0.086 Uiso 0.430(9) 1 calc PR A 2
H13H H 0.6775 0.6221 0.3611 0.086 Uiso 0.430(9) 1 calc PR A 2
C133 C 0.8444(14) 0.4285(12) 0.2866(8) 0.033(4) Uani 0.430(9) 1 d PDU A 2
H13I H 0.9095 0.4068 0.2905 0.040 Uiso 0.430(9) 1 calc PR A 2
H13J H 0.8295 0.4584 0.3226 0.040 Uiso 0.430(9) 1 calc PR A 2
C134 C 0.7893(18) 0.3404(17) 0.2890(10) 0.053(5) Uani 0.430(9) 1 d PDU A 2
H134 H 0.8332 0.2900 0.2780 0.064 Uiso 0.430(9) 1 calc PR A 2
C135 C 0.7089(14) 0.3344(14) 0.2496(10) 0.028(4) Uani 0.430(9) 1 d PDU A 2
H13K H 0.6511 0.3491 0.2695 0.042 Uiso 0.430(9) 1 calc PR A 2
H13L H 0.7050 0.2717 0.2344 0.042 Uiso 0.430(9) 1 calc PR A 2
H13M H 0.7179 0.3785 0.2191 0.042 Uiso 0.430(9) 1 calc PR A 2
C136 C 0.766(3) 0.324(3) 0.3502(11) 0.053(8) Uani 0.430(9) 1 d PDU A 2
H13N H 0.6986 0.3121 0.3540 0.079 Uiso 0.430(9) 1 calc PR A 2
H13O H 0.7828 0.3780 0.3723 0.079 Uiso 0.430(9) 1 calc PR A 2
H13P H 0.8003 0.2697 0.3638 0.079 Uiso 0.430(9) 1 calc PR A 2
O103 O 0.8463(15) 0.4981(17) 0.1802(6) 0.024(2) Uani 0.430(9) 1 d PDU A 2
P103 P 0.8551(5) 0.5235(5) 0.2403(3) 0.0203(14) Uani 0.430(9) 1 d PDU A 2
N11 N 0.8411(5) 0.3125(7) -0.0131(3) 0.029(2) Uani 1 1 d . A .
O11 O 0.7705(5) 0.3085(6) 0.0191(4) 0.0380(19) Uani 1 1 d . A .
O12 O 0.9011(5) 0.3758(6) -0.0037(3) 0.0334(17) Uani 1 1 d . A .
O13 O 0.8494(5) 0.2565(8) -0.0517(4) 0.051(3) Uani 1 1 d . . .
N21 N 0.7214(6) 0.6024(5) 0.0261(4) 0.0248(17) Uani 1 1 d . . .
O21 O 0.7491(5) 0.5304(4) -0.0004(3) 0.0274(15) Uani 1 1 d . A .
O22 O 0.7287(5) 0.5985(5) 0.0794(3) 0.0308(15) Uani 1 1 d . A .
O23 O 0.6864(8) 0.6657(6) 0.0009(4) 0.056(2) Uani 1 1 d . A .
N31 N 0.9230(6) 0.3053(5) 0.1527(3) 0.0248(17) Uani 1 1 d . A .
O31 O 0.9660(5) 0.3648(6) 0.1253(3) 0.0351(17) Uani 1 1 d . A .
O32 O 0.8356(6) 0.2948(5) 0.1422(4) 0.0390(19) Uani 1 1 d . A .
O33 O 0.9612(7) 0.2597(6) 0.1900(4) 0.053(3) Uani 1 1 d . . .

loop_
_atom_site_aniso_label
_atom_site_aniso_U_11
_atom_site_aniso_U_22
_atom_site_aniso_U_33
_atom_site_aniso_U_23
_atom_site_aniso_U_13
_atom_site_aniso_U_12
Pr1 0.01989(19) 0.02121(19) 0.01517(19) 0.0023(2) 0.00182(19) -0.0014(2)
C1 0.018(4) 0.024(4) 0.018(4) -0.007(4) 0.000(4) -0.001(3)
C2 0.031(5) 0.027(5) 0.036(6) -0.001(4) -0.013(4) -0.001(4)
C3 0.040(6) 0.035(6) 0.064(8) 0.006(5) -0.013(6) 0.006(6)
C4 0.075(10) 0.043(7) 0.047(8) 0.014(6) 0.017(7) 0.011(7)
C5 0.011(4) 0.035(5) 0.031(5) -0.007(4) -0.003(4) 0.002(4)
C6 0.027(5) 0.040(6) 0.027(5) -0.012(4) -0.003(4) 0.010(4)
C7 0.026(6) 0.066(9) 0.063(9) -0.033(7) 0.002(6) 0.007(6)
C8 0.052(7) 0.032(6) 0.037(6) -0.012(5) 0.006(5) 0.008(5)
C9 0.029(5) 0.040(6) 0.029(5) -0.005(4) -0.010(4) 0.006(4)
C10 0.024(5) 0.036(5) 0.027(5) 0.003(4) -0.004(4) -0.005(4)
C11 0.042(6) 0.047(7) 0.018(5) -0.005(5) 0.002(4) -0.015(5)
C12 0.063(9) 0.041(7) 0.029(6) 0.011(5) 0.002(6) 0.002(6)
O1 0.023(3) 0.022(3) 0.021(3) -0.002(2) 0.004(2) 0.002(2)
P1 0.0163(10) 0.0308(12) 0.0161(11) -0.0027(9) -0.0023(8) 0.0017(9)
C13 0.029(5) 0.030(5) 0.025(5) 0.008(4) -0.002(4) 0.007(4)
C14 0.026(5) 0.051(6) 0.030(5) 0.024(6) 0.001(5) 0.003(4)
C15 0.069(9) 0.053(8) 0.035(7) 0.008(6) 0.010(6) 0.009(7)
C16 0.068(8) 0.034(6) 0.038(6) 0.018(6) 0.006(7) 0.009(5)
C17 0.025(5) 0.032(6) 0.043(6) 0.004(5) -0.009(5) 0.004(4)
C18 0.036(6) 0.045(7) 0.049(7) -0.019(6) 0.011(5) -0.020(5)
C19 0.031(6) 0.074(9) 0.077(9) -0.041(8) 0.016(7) 0.008(8)
C20 0.055(8) 0.055(8) 0.039(7) -0.017(6) -0.001(6) -0.025(7)
C21 0.011(4) 0.044(6) 0.036(6) 0.012(5) -0.002(4) -0.008(4)
C22 0.019(4) 0.048(5) 0.038(5) 0.014(5) -0.002(4) 0.001(5)
C23 0.030(5) 0.042(7) 0.061(8) 0.010(6) 0.002(5) 0.006(5)
C24 0.009(4) 0.069(10) 0.068(9) 0.008(7) -0.006(5) 0.011(5)
O2 0.025(3) 0.026(4) 0.036(4) 0.009(3) 0.001(3) -0.007(3)
P2 0.0174(11) 0.0211(11) 0.0261(12) 0.0076(10) -0.0024(9) -0.0065(9)
C25 0.028(6) 0.034(6) 0.019(6) 0.009(5) -0.009(5) -0.007(5)
C26 0.043(7) 0.049(7) 0.041(6) -0.006(6) -0.019(6) -0.029(6)
C27 0.041(11) 0.096(15) 0.055(12) 0.011(12) -0.010(10) -0.049(12)
C28 0.039(13) 0.078(16) 0.045(11) 0.014(11) -0.003(10) -0.005(12)
C29 0.042(7) 0.070(9) 0.059(9) -0.026(8) -0.003(7) 0.012(7)
C30 0.063(10) 0.078(10) 0.060(9) -0.013(8) 0.000(9) 0.009(9)
C31 0.070(14) 0.028(9) 0.055(11) -0.017(9) -0.011(11) -0.006(10)
C32 0.070(18) 0.077(15) 0.034(13) 0.002(12) 0.001(13) 0.009(14)
C33 0.045(8) 0.056(9) 0.046(8) 0.010(7) 0.009(7) -0.003(7)
C34 0.035(8) 0.052(9) 0.056(9) 0.016(8) 0.014(7) -0.014(7)
C35 0.041(11) 0.047(11) 0.086(15) -0.036(11) 0.006(11) 0.000(9)
C36 0.075(16) 0.060(16) 0.042(12) 0.017(12) -0.005(12) -0.017(14)
O3 0.028(6) 0.024(3) 0.021(3) 0.000(3) -0.012(4) -0.004(5)
P3 0.023(3) 0.040(3) 0.016(2) -0.009(2) -0.008(2) 0.011(3)
C125 0.043(7) 0.049(7) 0.041(6) -0.006(6) -0.019(6) -0.029(6)
C126 0.051(10) 0.066(10) 0.047(9) -0.005(9) -0.009(9) -0.022(9)
C127 0.066(19) 0.067(17) 0.052(15) -0.004(14) -0.006(16) -0.015(16)
C128 0.040(16) 0.043(13) 0.029(12) -0.009(11) -0.003(12) 0.020(12)
C129 0.049(9) 0.075(11) 0.052(11) -0.010(10) 0.003(9) 0.023(9)
C130 0.048(10) 0.060(10) 0.061(10) -0.014(9) 0.005(9) 0.019(9)
C131 0.055(16) 0.058(16) 0.072(17) -0.011(14) 0.016(16) -0.003(15)
C132 0.073(18) 0.061(14) 0.039(15) 0.003(13) 0.002(15) 0.017(14)
C133 0.033(7) 0.036(7) 0.031(7) 0.005(7) 0.001(6) -0.004(7)
C134 0.042(9) 0.062(9) 0.056(9) 0.008(8) 0.004(8) -0.012(8)
C135 0.021(9) 0.014(8) 0.049(11) -0.005(8) -0.001(8) -0.008(7)
C136 0.057(14) 0.066(17) 0.035(12) 0.009(13) 0.008(12) 0.005(14)
O103 0.028(6) 0.024(3) 0.021(3) 0.000(3) -0.012(4) -0.004(5)
P103 0.021(3) 0.024(3) 0.016(3) -0.004(2) 0.001(3) -0.002(2)
N11 0.015(4) 0.047(5) 0.024(4) -0.018(4) -0.004(3) 0.011(3)
O11 0.027(4) 0.045(5) 0.042(5) -0.018(4) 0.012(3) -0.005(3)
O12 0.018(3) 0.046(4) 0.036(4) -0.003(4) 0.006(3) 0.005(3)
O13 0.022(4) 0.089(7) 0.043(5) -0.042(5) -0.003(3) 0.005(4)
N21 0.029(4) 0.015(4) 0.031(4) 0.008(3) -0.001(3) 0.009(3)
O21 0.029(4) 0.024(3) 0.029(4) 0.002(3) 0.000(3) 0.006(3)
O22 0.036(4) 0.027(3) 0.030(4) 0.004(3) -0.008(3) 0.001(3)
O23 0.060(6) 0.054(5) 0.054(5) 0.014(4) -0.013(5) 0.021(5)
N31 0.038(5) 0.012(3) 0.023(4) 0.002(3) -0.001(3) 0.011(3)
O31 0.029(4) 0.040(4) 0.036(4) 0.014(4) -0.005(3) 0.002(3)
O32 0.036(5) 0.026(4) 0.056(5) 0.003(3) 0.001(4) 0.001(3)
O33 0.071(7) 0.051(5) 0.037(5) 0.019(4) 0.002(4) 0.037(5)

loop_
_atom_type_symbol
_atom_type_description
_atom_type_scat_dispersion_real
_atom_type_scat_dispersion_imag
_atom_type_scat_source
C C 0.0033 0.0016 'International Tables Vol C Tables 4.2.6.8 and 6.1.1.4'
H H 0.0000 0.0000 'International Tables Vol C Tables 4.2.6.8 and 6.1.1.4'
N N 0.0061 0.0033 'International Tables Vol C Tables 4.2.6.8 and 6.1.1.4'
O O 0.0106 0.0060 'International Tables Vol C Tables 4.2.6.8 and 6.1.1.4'
P P 0.1023 0.0942 'International Tables Vol C Tables 4.2.6.8 and 6.1.1.4'
Pr Pr -0.2180 2.8214 'International Tables Vol C Tables 4.2.6.8 and 6.1.1.4'

loop_
_geom_angle_atom_site_label_1
_geom_angle_atom_site_label_2
_geom_angle_atom_site_label_3
_geom_angle
_geom_angle_site_symmetry_1
_geom_angle_site_symmetry_3
O2 Pr1 O3 88.3(5) . .
O2 Pr1 O1 151.3(2) . .
O3 Pr1 O1 84.0(4) . .
O2 Pr1 O103 83.8(6) . .
O3 Pr1 O103 8.7(7) . .
O1 Pr1 O103 91.4(5) . .
O2 Pr1 O32 126.9(2) . .
O3 Pr1 O32 78.4(5) . .
O1 Pr1 O32 78.5(2) . .
O103 Pr1 O32 75.6(6) . .
O2 Pr1 O11 122.5(3) . .
O3 Pr1 O11 147.2(5) . .
O1 Pr1 O11 73.5(2) . .
O103 Pr1 O11 148.2(6) . .
O32 Pr1 O11 74.0(3) . .
O2 Pr1 O21 76.9(2) . .
O3 Pr1 O21 123.8(4) . .
O1 Pr1 O21 84.6(2) . .
O103 Pr1 O21 129.2(6) . .
O32 Pr1 O21 150.5(2) . .
O11 Pr1 O21 78.1(3) . .
O2 Pr1 O31 77.4(2) . .
O3 Pr1 O31 78.0(4) . .
O1 Pr1 O31 127.3(2) . .
O103 Pr1 O31 69.8(5) . .
O32 Pr1 O31 49.6(2) . .
O11 Pr1 O31 96.8(3) . .
O21 Pr1 O31 145.4(2) . .
O2 Pr1 O22 77.5(2) . .
O3 Pr1 O22 74.5(4) . .
O1 Pr1 O22 73.8(2) . .
O103 Pr1 O22 80.8(6) . .
O32 Pr1 O22 142.9(3) . .
O11 Pr1 O22 119.6(3) . .
O21 Pr1 O22 49.4(2) . .
O31 Pr1 O22 143.0(2) . .
O2 Pr1 O12 73.8(2) . .
O3 Pr1 O12 151.7(4) . .
O1 Pr1 O12 121.9(2) . .
O103 Pr1 O12 143.1(5) . .
O32 Pr1 O12 94.8(3) . .
O11 Pr1 O12 49.7(2) . .
O21 Pr1 O12 74.0(2) . .
O31 Pr1 O12 76.9(2) . .
O22 Pr1 O12 120.8(3) . .
O2 Pr1 N31 101.5(2) . .
O3 Pr1 N31 73.9(4) . .
O1 Pr1 N31 102.8(2) . .
O103 Pr1 N31 67.8(6) . .
O32 Pr1 N31 25.4(2) . .
O11 Pr1 N31 87.9(3) . .
O21 Pr1 N31 161.8(2) . .
O31 Pr1 N31 24.6(2) . .
O22 Pr1 N31 148.5(2) . .
O12 Pr1 N31 88.1(2) . .
O2 Pr1 N11 98.3(3) . .
O3 Pr1 N11 161.0(5) . .
O1 Pr1 N11 97.8(2) . .
O103 Pr1 N11 154.9(6) . .
O32 Pr1 N11 83.5(3) . .
O11 Pr1 N11 24.8(2) . .
O21 Pr1 N11 75.1(2) . .
O31 Pr1 N11 86.1(2) . .
O22 Pr1 N11 124.2(2) . .
O12 Pr1 N11 24.9(2) . .
N31 Pr1 N11 87.3(2) . .
C2 C1 P1 113.8(6) . .
C2 C1 H1A 108.8 . .
P1 C1 H1A 108.8 . .
C2 C1 H1B 108.8 . .
P1 C1 H1B 108.8 . .
H1A C1 H1B 107.7 . .
C3 C2 C4 109.1(9) . .
C3 C2 C1 108.8(8) . .
C4 C2 C1 110.9(9) . .
C3 C2 H2 109.3 . .
C4 C2 H2 109.3 . .
C1 C2 H2 109.3 . .
C2 C3 H3A 109.5 . .
C2 C3 H3B 109.5 . .
H3A C3 H3B 109.5 . .
C2 C3 H3C 109.5 . .
H3A C3 H3C 109.5 . .
H3B C3 H3C 109.5 . .
C2 C4 H4A 109.5 . .
C2 C4 H4B 109.5 . .
H4A C4 H4B 109.5 . .
C2 C4 H4C 109.5 . .
H4A C4 H4C 109.5 . .
H4B C4 H4C 109.5 . .
C6 C5 P1 117.6(7) . .
C6 C5 H5A 107.9 . .
P1 C5 H5A 107.9 . .
C6 C5 H5B 107.9 . .
P1 C5 H5B 107.9 . .
H5A C5 H5B 107.2 . .
C7 C6 C5 112.1(9) . .
C7 C6 C8 109.2(8) . .
C5 C6 C8 111.6(8) . .
C7 C6 H6 107.9 . .
C5 C6 H6 107.9 . .
C8 C6 H6 107.9 . .
C6 C7 H7A 109.5 . .
C6 C7 H7B 109.5 . .
H7A C7 H7B 109.5 . .
C6 C7 H7C 109.5 . .
H7A C7 H7C 109.5 . .
H7B C7 H7C 109.5 . .
C6 C8 H8A 109.5 . .
C6 C8 H8B 109.5 . .
H8A C8 H8B 109.5 . .
C6 C8 H8C 109.5 . .
H8A C8 H8C 109.5 . .
H8B C8 H8C 109.5 . .
C10 C9 P1 119.0(7) . .
C10 C9 H9A 107.6 . .
P1 C9 H9A 107.6 . .
C10 C9 H9B 107.6 . .
P1 C9 H9B 107.6 . .
H9A C9 H9B 107.0 . .
C12 C10 C9 109.3(8) . .
C12 C10 C11 111.2(8) . .
C9 C10 C11 113.6(8) . .
C12 C10 H10 107.5 . .
C9 C10 H10 107.5 . .
C11 C10 H10 107.5 . .
C10 C11 H11A 109.5 . .
C10 C11 H11B 109.5 . .
H11A C11 H11B 109.5 . .
C10 C11 H11C 109.5 . .
H11A C11 H11C 109.5 . .
H11B C11 H11C 109.5 . .
C10 C12 H12A 109.5 . .
C10 C12 H12B 109.5 . .
H12A C12 H12B 109.5 . .
C10 C12 H12C 109.5 . .
H12A C12 H12C 109.5 . .
H12B C12 H12C 109.5 . .
P1 O1 Pr1 152.8(4) . .
O1 P1 C5 111.0(4) . .
O1 P1 C1 110.6(4) . .
C5 P1 C1 109.8(4) . .
O1 P1 C9 110.7(4) . .
C5 P1 C9 104.5(4) . .
C1 P1 C9 110.0(4) . .
C14 C13 P2 118.7(7) . .
C14 C13 H13A 107.6 . .
P2 C13 H13A 107.6 . .
C14 C13 H13B 107.6 . .
P2 C13 H13B 107.6 . .
H13A C13 H13B 107.1 . .
C15 C14 C16 107.9(9) . .
C15 C14 C13 110.1(9) . .
C16 C14 C13 114.8(8) . .
C15 C14 H14 108.0 . .
C16 C14 H14 108.0 . .
C13 C14 H14 108.0 . .
C14 C15 H15A 109.5 . .
C14 C15 H15B 109.5 . .
H15A C15 H15B 109.5 . .
C14 C15 H15C 109.5 . .
H15A C15 H15C 109.5 . .
H15B C15 H15C 109.5 . .
C14 C16 H16A 109.5 . .
C14 C16 H16B 109.5 . .
H16A C16 H16B 109.5 . .
C14 C16 H16C 109.5 . .
H16A C16 H16C 109.5 . .
H16B C16 H16C 109.5 . .
C18 C17 P2 117.7(8) . .
C18 C17 H17A 107.9 . .
P2 C17 H17A 107.9 . .
C18 C17 H17B 107.9 . .
P2 C17 H17B 107.9 . .
H17A C17 H17B 107.2 . .
C19 C18 C17 110.3(10) . .
C19 C18 C20 109.6(10) . .
C17 C18 C20 111.0(9) . .
C19 C18 H18 108.6 . .
C17 C18 H18 108.6 . .
C20 C18 H18 108.6 . .
C18 C19 H19A 109.5 . .
C18 C19 H19B 109.5 . .
H19A C19 H19B 109.5 . .
C18 C19 H19C 109.5 . .
H19A C19 H19C 109.5 . .
H19B C19 H19C 109.5 . .
C18 C20 H20A 109.5 . .
C18 C20 H20B 109.5 . .
H20A C20 H20B 109.5 . .
C18 C20 H20C 109.5 . .
H20A C20 H20C 109.5 . .
H20B C20 H20C 109.5 . .
C22 C21 P2 117.9(7) . .
C22 C21 H21A 107.8 . .
P2 C21 H21A 107.8 . .
C22 C21 H21B 107.8 . .
P2 C21 H21B 107.8 . .
H21A C21 H21B 107.2 . .
C23 C22 C24 111.4(9) . .
C23 C22 C21 112.9(8) . .
C24 C22 C21 109.1(9) . .
C23 C22 H22 107.8 . .
C24 C22 H22 107.8 . .
C21 C22 H22 107.8 . .
C22 C23 H23A 109.5 . .
C22 C23 H23B 109.5 . .
H23A C23 H23B 109.5 . .
C22 C23 H23C 109.5 . .
H23A C23 H23C 109.5 . .
H23B C23 H23C 109.5 . .
C22 C24 H24A 109.5 . .
C22 C24 H24B 109.5 . .
H24A C24 H24B 109.5 . .
C22 C24 H24C 109.5 . .
H24A C24 H24C 109.5 . .
H24B C24 H24C 109.5 . .
P2 O2 Pr1 159.8(4) . .
O2 P2 C21 112.0(4) . .
O2 P2 C13 109.8(4) . .
C21 P2 C13 107.6(5) . .
O2 P2 C17 109.0(5) . .
C21 P2 C17 109.9(5) . .
C13 P2 C17 108.4(5) . .
C26 C25 P3 113.4(11) . .
C26 C25 H25A 108.9 . .
P3 C25 H25A 108.9 . .
C26 C25 H25B 108.9 . .
P3 C25 H25B 108.9 . .
H25A C25 H25B 107.7 . .
C27 C26 C28 105.1(16) . .
C27 C26 C25 110.0(15) . .
C28 C26 C25 111.5(16) . .
C27 C26 H26 110.0 . .
C28 C26 H26 110.0 . .
C25 C26 H26 110.0 . .
C30 C29 P3 128.4(15) . .
C30 C29 H29A 105.2 . .
P3 C29 H29A 105.2 . .
C30 C29 H29B 105.2 . .
P3 C29 H29B 105.2 . .
H29A C29 H29B 105.9 . .
C31 C30 C29 113.2(17) . .
C31 C30 C32 109.5(18) . .
C29 C30 C32 107.0(17) . .
C31 C30 H30 109.0 . .
C29 C30 H30 109.0 . .
C32 C30 H30 109.0 . .
C34 C33 P3 126.4(13) . .
C34 C33 H33A 105.7 . .
P3 C33 H33A 105.7 . .
C34 C33 H33B 105.7 . .
P3 C33 H33B 105.7 . .
H33A C33 H33B 106.2 . .
C35 C34 C36 112.8(16) . .
C35 C34 C33 109.9(16) . .
C36 C34 C33 105.8(16) . .
C35 C34 H34 109.4 . .
C36 C34 H34 109.4 . .
C33 C34 H34 109.4 . .
P3 O3 Pr1 153.2(12) . .
O3 P3 C33 109.0(9) . .
O3 P3 C29 105.8(10) . .
C33 P3 C29 109.2(11) . .
O3 P3 C25 113.8(8) . .
C33 P3 C25 107.6(8) . .
C29 P3 C25 111.3(9) . .
C126 C125 P103 111.0(13) . .
C126 C125 H12D 109.4 . .
P103 C125 H12D 109.4 . .
C126 C125 H12E 109.4 . .
P103 C125 H12E 109.4 . .
H12D C125 H12E 108.0 . .
C127 C126 C128 109.7(19) . .
C127 C126 C125 108.5(19) . .
C128 C126 C125 112.8(18) . .
C127 C126 H126 108.6 . .
C128 C126 H126 108.6 . .
C125 C126 H126 108.6 . .
C126 C127 H12F 109.5 . .
C126 C127 H12G 109.5 . .
H12F C127 H12G 109.5 . .
C126 C127 H12H 109.5 . .
H12F C127 H12H 109.5 . .
H12G C127 H12H 109.5 . .
C126 C128 H12I 109.5 . .
C126 C128 H12J 109.5 . .
H12I C128 H12J 109.5 . .
C126 C128 H12K 109.5 . .
H12I C128 H12K 109.5 . .
H12J C128 H12K 109.5 . .
C130 C129 P103 121.1(16) . .
C130 C129 H12L 107.1 . .
P103 C129 H12L 107.1 . .
C130 C129 H12M 107.1 . .
P103 C129 H12M 107.1 . .
H12L C129 H12M 106.8 . .
C131 C130 C129 114(2) . .
C131 C130 C132 109.1(19) . .
C129 C130 C132 109(2) . .
C131 C130 H130 108.3 . .
C129 C130 H130 108.3 . .
C132 C130 H130 108.3 . .
C130 C131 H13C 109.5 . .
C130 C131 H13D 109.5 . .
H13C C131 H13D 109.5 . .
C130 C131 H13E 109.5 . .
H13C C131 H13E 109.5 . .
H13D C131 H13E 109.5 . .
C130 C132 H13F 109.5 . .
C130 C132 H13G 109.5 . .
H13F C132 H13G 109.5 . .
C130 C132 H13H 109.5 . .
H13F C132 H13H 109.5 . .
H13G C132 H13H 109.5 . .
C134 C133 P103 136.8(14) . .
C134 C133 H13I 102.9 . .
P103 C133 H13I 102.9 . .
C134 C133 H13J 102.9 . .
P103 C133 H13J 102.9 . .
H13I C133 H13J 105.1 . .
C135 C134 C133 115.5(17) . .
C135 C134 C136 115(2) . .
C133 C134 C136 106.9(19) . .
C135 C134 H134 106.1 . .
C133 C134 H134 106.1 . .
C136 C134 H134 106.1 . .
C134 C135 H13K 109.5 . .
C134 C135 H13L 109.5 . .
H13K C135 H13L 109.5 . .
C134 C135 H13M 109.5 . .
H13K C135 H13M 109.5 . .
H13L C135 H13M 109.5 . .
C134 C136 H13N 109.5 . .
C134 C136 H13O 109.5 . .
H13N C136 H13O 109.5 . .
C134 C136 H13P 109.5 . .
H13N C136 H13P 109.5 . .
H13O C136 H13P 109.5 . .
P103 O103 Pr1 173.4(15) . .
O103 P103 C133 113.9(12) . .
O103 P103 C129 108.0(11) . .
C133 P103 C129 115.2(12) . .
O103 P103 C125 110.6(11) . .
C133 P103 C125 107.1(10) . .
C129 P103 C125 101.2(11) . .
O13 N11 O11 119.9(9) . .
O13 N11 O12 122.5(9) . .
O11 N11 O12 117.6(8) . .
O13 N11 Pr1 177.7(8) . .
O11 N11 Pr1 58.3(5) . .
O12 N11 Pr1 59.2(4) . .
N11 O11 Pr1 96.9(6) . .
N11 O12 Pr1 95.8(5) . .
O23 N21 O21 120.0(9) . .
O23 N21 O22 124.3(9) . .
O21 N21 O22 115.5(7) . .
N21 O21 Pr1 97.5(5) . .
N21 O22 Pr1 97.1(5) . .
O33 N31 O31 122.0(10) . .
O33 N31 O32 120.5(9) . .
O31 N31 O32 117.5(8) . .
O33 N31 Pr1 167.0(7) . .
O31 N31 Pr1 59.9(5) . .
O32 N31 Pr1 58.8(5) . .
N31 O31 Pr1 95.5(6) . .
N31 O32 Pr1 95.8(5) . .

loop_
_geom_bond_atom_site_label_1
_geom_bond_atom_site_label_2
_geom_bond_distance
_geom_bond_site_symmetry_2
Pr1 O2 2.340(6) .
Pr1 O3 2.364(11) .
Pr1 O1 2.393(6) .
Pr1 O103 2.468(13) .
Pr1 O32 2.565(8) .
Pr1 O11 2.587(8) .
Pr1 O21 2.591(7) .
Pr1 O31 2.595(7) .
Pr1 O22 2.600(7) .
Pr1 O12 2.606(7) .
Pr1 N31 2.985(8) .
Pr1 N11 3.017(8) .
C1 C2 1.552(11) .
C1 P1 1.811(8) .
C1 H1A 0.9900 .
C1 H1B 0.9900 .
C2 C3 1.508(13) .
C2 C4 1.522(13) .
C2 H2 1.0000 .
C3 H3A 0.9800 .
C3 H3B 0.9800 .
C3 H3C 0.9800 .
C4 H4A 0.9800 .
C4 H4B 0.9800 .
C4 H4C 0.9800 .
C5 C6 1.524(12) .
C5 P1 1.809(9) .
C5 H5A 0.9900 .
C5 H5B 0.9900 .
C6 C7 1.502(13) .
C6 C8 1.538(13) .
C6 H6 1.0000 .
C7 H7A 0.9800 .
C7 H7B 0.9800 .
C7 H7C 0.9800 .
C8 H8A 0.9800 .
C8 H8B 0.9800 .
C8 H8C 0.9800 .
C9 C10 1.521(12) .
C9 P1 1.817(9) .
C9 H9A 0.9900 .
C9 H9B 0.9900 .
C10 C12 1.521(12) .
C10 C11 1.525(12) .
C10 H10 1.0000 .
C11 H11A 0.9800 .
C11 H11B 0.9800 .
C11 H11C 0.9800 .
C12 H12A 0.9800 .
C12 H12B 0.9800 .
C12 H12C 0.9800 .
O1 P1 1.501(6) .
C13 C14 1.539(11) .
C13 P2 1.813(9) .
C13 H13A 0.9900 .
C13 H13B 0.9900 .
C14 C15 1.507(14) .
C14 C16 1.531(12) .
C14 H14 1.0000 .
C15 H15A 0.9800 .
C15 H15B 0.9800 .
C15 H15C 0.9800 .
C16 H16A 0.9800 .
C16 H16B 0.9800 .
C16 H16C 0.9800 .
C17 C18 1.515(12) .
C17 P2 1.816(9) .
C17 H17A 0.9900 .
C17 H17B 0.9900 .
C18 C19 1.490(14) .
C18 C20 1.552(13) .
C18 H18 1.0000 .
C19 H19A 0.9800 .
C19 H19B 0.9800 .
C19 H19C 0.9800 .
C20 H20A 0.9800 .
C20 H20B 0.9800 .
C20 H20C 0.9800 .
C21 C22 1.531(13) .
C21 P2 1.815(8) .
C21 H21A 0.9900 .
C21 H21B 0.9900 .
C22 C23 1.525(13) .
C22 C24 1.529(11) .
C22 H22 1.0000 .
C23 H23A 0.9800 .
C23 H23B 0.9800 .
C23 H23C 0.9800 .
C24 H24A 0.9800 .
C24 H24B 0.9800 .
C24 H24C 0.9800 .
O2 P2 1.518(6) .
C25 C26 1.550(15) .
C25 P3 1.817(12) .
C25 H25A 0.9900 .
C25 H25B 0.9900 .
C26 C27 1.492(18) .
C26 C28 1.527(17) .
C26 H26 1.0000 .
C27 H27A 0.9800 .
C27 H27B 0.9800 .
C27 H27C 0.9800 .
C28 H28A 0.9800 .
C28 H28B 0.9800 .
C28 H28C 0.9800 .
C29 C30 1.488(17) .
C29 P3 1.815(13) .
C29 H29A 0.9900 .
C29 H29B 0.9900 .
C30 C31 1.472(18) .
C30 C32 1.560(18) .
C30 H30 1.0000 .
C31 H31A 0.9800 .
C31 H31B 0.9800 .
C31 H31C 0.9800 .
C32 H32A 0.9800 .
C32 H32B 0.9800 .
C32 H32C 0.9800 .
C33 C34 1.538(17) .
C33 P3 1.809(13) .
C33 H33A 0.9900 .
C33 H33B 0.9900 .
C34 C35 1.510(16) .
C34 C36 1.523(17) .
C34 H34 1.0000 .
C35 H35A 0.9800 .
C35 H35B 0.9800 .
C35 H35C 0.9800 .
C36 H36A 0.9800 .
C36 H36B 0.9800 .
C36 H36C 0.9800 .
O3 P3 1.500(10) .
C125 C126 1.549(17) .
C125 P103 1.869(14) .
C125 H12D 0.9900 .
C125 H12E 0.9900 .
C126 C127 1.492(18) .
C126 C128 1.517(17) .
C126 H126 1.0000 .
C127 H12F 0.9800 .
C127 H12G 0.9800 .
C127 H12H 0.9800 .
C128 H12I 0.9800 .
C128 H12J 0.9800 .
C128 H12K 0.9800 .
C129 C130 1.504(17) .
C129 P103 1.835(14) .
C129 H12L 0.9900 .
C129 H12M 0.9900 .
C130 C131 1.474(19) .
C130 C132 1.562(18) .
C130 H130 1.0000 .
C131 H13C 0.9800 .
C131 H13D 0.9800 .
C131 H13E 0.9800 .
C132 H13F 0.9800 .
C132 H13G 0.9800 .
C132 H13H 0.9800 .
C133 C134 1.502(17) .
C133 P103 1.774(13) .
C133 H13I 0.9900 .
C133 H13J 0.9900 .
C134 C135 1.493(18) .
C134 C136 1.525(18) .
C134 H134 1.0000 .
C135 H13K 0.9800 .
C135 H13L 0.9800 .
C135 H13M 0.9800 .
C136 H13N 0.9800 .
C136 H13O 0.9800 .
C136 H13P 0.9800 .
O103 P103 1.493(12) .
N11 O13 1.237(11) .
N11 O11 1.274(11) .
N11 O12 1.277(11) .
N21 O23 1.206(11) .
N21 O21 1.283(10) .
N21 O22 1.283(12) .
N31 O33 1.240(11) .
N31 O31 1.247(11) .
N31 O32 1.288(12) .
